data_4131069
loop_
_publ_author_name
'Taylor, Mercedes K.'
'Run\<cevski, Tom\<ce'
'Oktawiec, Julia'
'Gonzalez, Miguel I.'
'Siegelman, Rebecca L.'
'Mason, Jarad A.'
'Ye, Jinxing'
'Brown, Craig M.'
'Long, Jeffrey R.'

_publ_section_title
;
 Tuning the Adsorption-Induced Phase Change in the Flexible Metal-Organic
 Framework Co(bdp).
;
_journal_issue 45
_journal_name_full 'Journal of the American Chemical Society'
_journal_page_first 15019
_journal_page_last 15026
_journal_paper_doi 10.1021/jacs.6b09155
_journal_volume 138
_journal_year 2016
_chemical_formula_moiety 'C12 H8 Co N4'
_chemical_formula_sum 'C12 H8 Co N4'
_chemical_formula_weight 267.15
_chemical_name_common Co(bdp)
_space_group_crystal_system tetragonal
_space_group_IT_number 91
_space_group_name_Hall 'P 4w 2c'
_space_group_name_H-M_alt 'P 41 2 2'
_atom_sites_solution_hydrogens geom
_atom_sites_solution_primary direct
_atom_sites_solution_secondary difmap
_cell_angle_alpha 90
_cell_angle_beta 90
_cell_angle_gamma 90
_cell_formula_units_Z 4
_cell_length_a 13.2708(4)
_cell_length_b 13.2708(4)
_cell_length_c 14.3502(5)
_cell_measurement_reflns_used 9907
_cell_measurement_temperature 298(2)
_cell_measurement_theta_max 27.6665
_cell_measurement_theta_min 2.279
_cell_volume 2527.27(14)
_computing_cell_refinement 'SAINT v8.34A (Bruker, 2013)'
_computing_data_collection 'Bruker APEX 2'
_computing_data_reduction 'SAINT v8.34A (Bruker, 2013)'
_computing_molecular_graphics 'Olex2 (Dolomanov et al., 2009)'
_computing_publication_material 'Olex2 (Dolomanov et al., 2009)'
_computing_structure_refinement 'ShelXL (Sheldrick, 2015)'
_computing_structure_solution 'ShelXT (Sheldrick, 2015)'
_diffrn_ambient_temperature 298(2)
_diffrn_detector_area_resol_mean 10.42
_diffrn_measured_fraction_theta_full 0.999
_diffrn_measured_fraction_theta_max 0.999
_diffrn_measurement_device_type 'Bruker D8 with PHOTON 100 detector'
_diffrn_measurement_method '\f and \w shutterless scans'
_diffrn_radiation_monochromator 'silicon 111'
_diffrn_radiation_type synchrotron
_diffrn_radiation_wavelength 0.7749
_diffrn_reflns_av_R_equivalents 0.0562
_diffrn_reflns_av_unetI/netI 0.0235
_diffrn_reflns_Laue_measured_fraction_full 0.999
_diffrn_reflns_Laue_measured_fraction_max 0.999
_diffrn_reflns_limit_h_max 15
_diffrn_reflns_limit_h_min -15
_diffrn_reflns_limit_k_max 15
_diffrn_reflns_limit_k_min -15
_diffrn_reflns_limit_l_max 17
_diffrn_reflns_limit_l_min -17
_diffrn_reflns_number 32160
_diffrn_reflns_point_group_measured_fraction_full 1.000
_diffrn_reflns_point_group_measured_fraction_max 1.000
_diffrn_reflns_theta_full 27.706
_diffrn_reflns_theta_max 27.798
_diffrn_reflns_theta_min 2.279
_diffrn_source 'Advanced Light Source, station 11.3.1'
_exptl_absorpt_coefficient_mu 0.848
_exptl_absorpt_correction_T_max 0.988
_exptl_absorpt_correction_T_min 0.9249
_exptl_absorpt_correction_type multi-scan
_exptl_absorpt_process_details
'SADABS-2014/2 (Bruker,2014) was used for absorption correction. wR2(int) was 0.1467 before and 0.0732 after correction. The Ratio of minimum to maximum transmission is 0.9346. The \l/2 correction factor is Not present.'
_exptl_crystal_colour violet
_exptl_crystal_colour_primary violet
_exptl_crystal_density_diffrn 0.702
_exptl_crystal_density_method 'not measured'
_exptl_crystal_description block
_exptl_crystal_F_000 540
_exptl_crystal_size_max 0.079
_exptl_crystal_size_mid 0.014
_exptl_crystal_size_min 0.014
_refine_diff_density_max 0.190
_refine_diff_density_min -0.294
_refine_diff_density_rms 0.038
_refine_ls_abs_structure_details
;
 Refined as an inversion twin.
;
_refine_ls_abs_structure_Flack 0.48(4)
_refine_ls_extinction_method none
_refine_ls_goodness_of_fit_ref 1.128
_refine_ls_hydrogen_treatment constr
_refine_ls_matrix_type full
_refine_ls_number_parameters 81
_refine_ls_number_reflns 2322
_refine_ls_number_restraints 0
_refine_ls_restrained_S_all 1.128
_refine_ls_R_factor_all 0.0329
_refine_ls_R_factor_gt 0.0279
_refine_ls_shift/su_max 0.000
_refine_ls_shift/su_mean 0.000
_refine_ls_structure_factor_coef Fsqd
_refine_ls_weighting_details 'w=1/[\s^2^(Fo^2^)+(0.0481P)^2^+0.2518P] where P=(Fo^2^+2Fc^2^)/3'
_refine_ls_weighting_scheme calc
_refine_ls_wR_factor_gt 0.0810
_refine_ls_wR_factor_ref 0.0836
_reflns_Friedel_coverage 0.672
_reflns_Friedel_fraction_full 1.000
_reflns_Friedel_fraction_max 1.000
_reflns_number_gt 2154
_reflns_number_total 2322
_reflns_threshold_expression 'I > 2\s(I)'
_cod_data_source_file ja6b09155_si_005.cif
_cod_data_source_block mkt015s_sq
_cod_original_cell_volume 2527.27(18)
_cod_database_code 4131069
_shelx_space_group_comment
;
The symmetry employed for this shelxl refinement is uniquely defined
by the following loop, which should always be used as a source of
symmetry information in preference to the above space-group names.
They are only intended as comments.
;
_shelx_estimated_absorpt_t_max 0.988
_shelx_estimated_absorpt_t_min 0.936
_exptl_absorpt_special_details
;
 X-ray diffraction analyses were performed on single crystals coated with
 Paratone-N oil and mounted on MiTeGen loops. Crystals kept at a temperature of 298 K 
by an Oxford Cryosystems Cyrostream using N2 during
 the experiments. Data was collected at Beamline 11.3.1 at the Advanced
 Light Source, Lawrence Berkeley National Laboratory using synchrotron
 radiation (lamda = 0.7749 angstroms) and a Bruker PHOTON100 CMOS diffractometer.
;
_olex2_refinement_description
;
1. Twinned data refinement
 Scales: 0.52(4) 0.48(4)
2. Fixed Uiso
 At 1.2 times of:
  All C(H) groups
3.a Aromatic/amide H refined with riding coordinates:
 C1(H1), C8(H8), C5(H5), C4(H4)
;
_shelx_shelxl_version_number 2014/7
_olex2_submission_special_instructions 'No special instructions were received'

loop_
_space_group_symop_operation_xyz
'x, y, z'
'-x, -y, z+1/2'
'-y, x, z+1/4'
'y, -x, z+3/4'
'-x, y, -z'
'x, -y, -z+1/2'
'y, x, -z+3/4'
'-y, -x, -z+1/4'

loop_
_atom_site_label
_atom_site_type_symbol
_atom_site_fract_x
_atom_site_fract_y
_atom_site_fract_z
_atom_site_U_iso_or_equiv
_atom_site_adp_type
_atom_site_occupancy
_atom_site_site_symmetry_order
_atom_site_calc_flag
_atom_site_refinement_flags_posn
_atom_site_refinement_flags_adp
_atom_site_refinement_flags_occupancy
Co1 Co 0.98884(2) 0.98884(2) 0.3750 0.02542(17) Uani 1 2 d S T P
N1 N 0.86742(15) 0.9840(2) 0.29491(14) 0.0336(6) Uani 1 1 d . . .
N2 N 0.11114(15) 1.0065(2) 0.20340(14) 0.0384(6) Uani 1 1 d . . .
C1 C 0.77203(19) 0.9752(3) 0.3214(2) 0.0442(8) Uani 1 1 d . . .
H1 H 0.7512 0.9546 0.3818 0.053 Uiso 1 1 calc R . .
C7 C 0.2716(3) 1.0000 0.2500 0.0474(13) Uani 1 2 d S T P
C2 C 0.7071(3) 1.0000 0.2500 0.0417(11) Uani 1 2 d S T P
C8 C 0.2071(2) 1.0101(3) 0.1757(2) 0.0529(10) Uani 1 1 d . . .
H8 H 0.2280 1.0186 0.1129 0.063 Uiso 1 1 calc R . .
C3 C 0.5955(3) 1.0000 0.2500 0.0509(14) Uani 1 2 d S T P
C6 C 0.3839(3) 1.0000 0.2500 0.0545(14) Uani 1 2 d S T P
C5 C 0.4377(2) 1.0226(4) 0.1711(2) 0.0683(13) Uani 1 1 d . . .
H5 H 0.4027 1.0396 0.1156 0.082 Uiso 1 1 calc R . .
C4 C 0.5411(2) 1.0211(4) 0.1708(2) 0.0756(14) Uani 1 1 d . . .
H4 H 0.5759 1.0350 0.1145 0.091 Uiso 1 1 calc R . .

loop_
_atom_site_aniso_label
_atom_site_aniso_U_11
_atom_site_aniso_U_22
_atom_site_aniso_U_33
_atom_site_aniso_U_23
_atom_site_aniso_U_13
_atom_site_aniso_U_12
Co1 0.0249(2) 0.0249(2) 0.0265(3) 0.00071(11) -0.00071(11) -0.00028(18)
N1 0.0233(11) 0.0471(16) 0.0303(10) 0.0013(14) -0.0003(8) -0.0020(11)
N2 0.0245(11) 0.0565(18) 0.0341(11) 0.0023(15) 0.0004(9) -0.0014(12)
C1 0.0240(14) 0.075(2) 0.0341(16) 0.0114(17) 0.0057(11) -0.0084(16)
C7 0.0194(19) 0.076(4) 0.047(3) 0.010(3) 0.000 0.000
C2 0.0231(18) 0.062(4) 0.039(2) 0.009(3) 0.000 0.000
C8 0.0266(14) 0.093(3) 0.0387(17) 0.003(2) 0.0048(12) 0.000(2)
C3 0.0225(19) 0.084(4) 0.046(3) 0.031(3) 0.000 0.000
C6 0.023(2) 0.088(4) 0.052(3) -0.009(3) 0.000 0.000
C5 0.0254(16) 0.130(4) 0.049(2) 0.028(2) -0.0031(14) 0.002(2)
C4 0.0248(16) 0.152(5) 0.050(2) 0.015(2) -0.0001(14) 0.000(2)

loop_
_atom_type_symbol
_atom_type_description
_atom_type_scat_dispersion_real
_atom_type_scat_dispersion_imag
_atom_type_scat_source
C C 0.0040 0.0020 'International Tables Vol C Tables 4.2.6.8 and 6.1.1.4'
H H 0.0000 0.0000 'International Tables Vol C Tables 4.2.6.8 and 6.1.1.4'
Co Co 0.3550 1.1300 'International Tables Vol C Tables 4.2.6.8 and 6.1.1.4'
N N 0.0080 0.0040 'International Tables Vol C Tables 4.2.6.8 and 6.1.1.4'

loop_
_geom_angle_atom_site_label_1
_geom_angle_atom_site_label_2
_geom_angle_atom_site_label_3
_geom_angle
_geom_angle_site_symmetry_1
_geom_angle_site_symmetry_3
N1 Co1 N1 106.53(16) . 7
N2 Co1 N1 109.81(8) 6_675 .
N2 Co1 N1 109.81(8) 3_765 7
N2 Co1 N1 112.48(13) 3_765 .
N2 Co1 N1 112.48(13) 6_675 7
N2 Co1 N2 105.83(17) 3_765 6_675
N1 N1 Co1 122.78(10) 6_575 .
C1 N1 Co1 127.78(19) . .
C1 N1 N1 107.45(16) . 6_575
N2 N2 Co1 124.66(6) 6_575 4_474
C8 N2 Co1 127.83(19) . 4_474
C8 N2 N2 107.43(16) . 6_575
N1 C1 H1 124.4 . .
N1 C1 C2 111.2(3) . .
C2 C1 H1 124.4 . .
C8 C7 C8 102.9(3) . 6_575
C8 C7 C6 128.54(17) . .
C8 C7 C6 128.54(17) 6_575 .
C1 C2 C1 102.6(3) 6_575 .
C1 C2 C3 128.68(16) . .
C1 C2 C3 128.68(16) 6_575 .
N2 C8 C7 111.1(3) . .
N2 C8 H8 124.4 . .
C7 C8 H8 124.4 . .
C4 C3 C2 121.71(19) 6_575 .
C4 C3 C2 121.71(19) . .
C4 C3 C4 116.6(4) 6_575 .
C5 C6 C7 121.37(19) . .
C5 C6 C7 121.37(19) 6_575 .
C5 C6 C5 117.3(4) . 6_575
C6 C5 H5 119.3 . .
C6 C5 C4 121.3(3) . .
C4 C5 H5 119.3 . .
C3 C4 H4 119.1 . .
C5 C4 C3 121.7(3) . .
C5 C4 H4 119.1 . .

loop_
_geom_bond_atom_site_label_1
_geom_bond_atom_site_label_2
_geom_bond_distance
_geom_bond_site_symmetry_2
Co1 N1 1.980(2) .
Co1 N1 1.980(2) 7
Co1 N2 1.976(2) 3_765
Co1 N2 1.976(2) 6_675
N1 N1 1.357(4) 6_575
N1 C1 1.327(3) .
N2 Co1 1.976(2) 4_474
N2 N2 1.349(4) 6_575
N2 C8 1.334(3) .
C1 H1 0.9500 .
C1 C2 1.379(4) .
C7 C8 1.373(4) 6_575
C7 C8 1.373(4) .
C7 C6 1.491(5) .
C2 C1 1.379(4) 6_575
C2 C3 1.481(5) .
C8 H8 0.9500 .
C3 C4 1.376(4) 6_575
C3 C4 1.376(4) .
C6 C5 1.371(4) .
C6 C5 1.372(4) 6_575
C5 H5 0.9500 .
C5 C4 1.372(4) .
C4 H4 0.9500 .

loop_
_geom_torsion_atom_site_label_1
_geom_torsion_atom_site_label_2
_geom_torsion_atom_site_label_3
_geom_torsion_atom_site_label_4
_geom_torsion
_geom_torsion_site_symmetry_1
_geom_torsion_site_symmetry_4
Co1 N1 C1 C2 164.7(2) . .
Co1 N2 C8 C7 -177.0(2) 4_474 .
N1 N1 C1 C2 0.6(4) 6_575 .
N1 C1 C2 C1 -0.23(17) . 6_575
N1 C1 C2 C3 179.77(17) . .
N2 N2 C8 C7 -0.2(5) 6_575 .
C1 C2 C3 C4 -176.1(3) . .
C1 C2 C3 C4 -176.1(3) 6_575 6_575
C1 C2 C3 C4 3.9(3) 6_575 .
C1 C2 C3 C4 3.9(3) . 6_575
C7 C6 C5 C4 -179.0(4) . .
C2 C3 C4 C5 -179.0(4) . .
C8 C7 C8 N2 0.08(18) 6_575 .
C8 C7 C6 C5 7.6(3) . .
C8 C7 C6 C5 -172.4(3) 6_575 .
C8 C7 C6 C5 7.6(3) 6_575 6_575
C8 C7 C6 C5 -172.4(3) . 6_575
C6 C7 C8 N2 -179.92(18) . .
C6 C5 C4 C3 -2.0(8) . .
C5 C6 C5 C4 1.0(4) 6_575 .
C4 C3 C4 C5 1.0(4) 6_575 .

loop_
_twin_individual_id
_twin_individual_mass_fraction_refined
1 0.52(4)
2 0.48(4)
